data_4304836
loop_
_publ_author_name
'Jingquan Sha'
'Jun Peng'
'Yaqan Lan'
'Zhongmin Su'
'Haijun Pang'
'Aixiang Tian'
'Pengpeng Zhang'
'Min Zhu'

_publ_section_title
;
pH-Dependent Assembly of Hybrids Based on Wells-Dawson POM/Ag Chemistry
;
_journal_name_full 'Inorganic Chemistry'
_journal_page_first 5145
_journal_page_last 5153
_journal_paper_doi 10.1021/ic702407y
_journal_volume 47
_journal_year 2008
_chemical_formula_sum 'C80 H82 N16 O127 P4 W36'
_chemical_formula_weight 10042
_chemical_name_systematic
; 
 ? 
;
_space_group_IT_number 2
_symmetry_cell_setting triclinic
_symmetry_space_group_name_Hall '-P 1'
_symmetry_space_group_name_H-M 'P -1'
_atom_sites_solution_hydrogens geom
_atom_sites_solution_primary direct
_atom_sites_solution_secondary difmap
_audit_creation_method SHELXL-97
_cell_angle_alpha 83.7530(10)
_cell_angle_beta 72.6030(10)
_cell_angle_gamma 67.0540(10)
_cell_formula_units_Z 1
_cell_length_a 13.9593(11)
_cell_length_b 16.3813(13)
_cell_length_c 20.8524(17)
_cell_measurement_temperature 296(2)
_cell_measurement_theta_max 25
_cell_measurement_theta_min 1.65
_cell_volume 4190.0(6)
_computing_cell_refinement 'RAPID AUTO'
_computing_data_collection 'RAPID AUTO'
_computing_data_reduction 'RAPID AUTO'
_computing_structure_refinement 'SHELXL-97 (Sheldrick, 1997)'
_computing_structure_solution 'SHELXS-97 (Sheldrick, 1990)'
_diffrn_ambient_temperature 296(2)
_diffrn_detector_area_resol_mean 0.01
_diffrn_measured_fraction_theta_full 0.986
_diffrn_measured_fraction_theta_max 0.986
_diffrn_measurement_device_type 'Bruker SMART-CCD'
_diffrn_measurement_method Oscillation
_diffrn_radiation_monochromator graphite
_diffrn_radiation_source 'fine-focus sealed tube'
_diffrn_radiation_type MoK\a
_diffrn_radiation_wavelength 0.71073
_diffrn_reflns_av_R_equivalents 0.0411
_diffrn_reflns_av_sigmaI/netI 0.0839
_diffrn_reflns_limit_h_max 14
_diffrn_reflns_limit_h_min -16
_diffrn_reflns_limit_k_max 13
_diffrn_reflns_limit_k_min -19
_diffrn_reflns_limit_l_max 24
_diffrn_reflns_limit_l_min -24
_diffrn_reflns_number 21237
_diffrn_reflns_theta_full 25.00
_diffrn_reflns_theta_max 25.00
_diffrn_reflns_theta_min 1.65
_exptl_absorpt_coefficient_mu 24.610
_exptl_absorpt_correction_type numerical
_exptl_absorpt_process_details 'ABSCOR by T.Higashi    8 March, 1995'
_exptl_crystal_colour black
_exptl_crystal_density_diffrn 3.973
_exptl_crystal_density_method 'not measured'
_exptl_crystal_description block
_exptl_crystal_F_000 4424
_refine_diff_density_max 6.758
_refine_diff_density_min -9.217
_refine_diff_density_rms 0.997
_refine_ls_extinction_method none
_refine_ls_goodness_of_fit_ref 0.986
_refine_ls_hydrogen_treatment mixed
_refine_ls_matrix_type full
_refine_ls_number_parameters 939
_refine_ls_number_reflns 14558
_refine_ls_number_restraints 0
_refine_ls_restrained_S_all 0.986
_refine_ls_R_factor_all 0.1006
_refine_ls_R_factor_gt 0.0864
_refine_ls_shift/su_max 0.092
_refine_ls_shift/su_mean 0.002
_refine_ls_structure_factor_coef Fsqd
_refine_ls_weighting_details 'calc w=1/[\s^2^(Fo^2^)+(0.2000P)^2^+0.0000P] where P=(Fo^2^+2Fc^2^)/3'
_refine_ls_weighting_scheme calc
_refine_ls_wR_factor_gt 0.2370
_refine_ls_wR_factor_ref 0.2516
_reflns_number_gt 11479
_reflns_number_total 14558
_reflns_threshold_expression >2sigma(I)
_cod_data_source_file ic702407y-file003_4.cif
_cod_data_source_block 4
_cod_database_code 4304836

loop_
_symmetry_equiv_pos_as_xyz
'x, y, z'
'-x, -y, -z'

loop_
_atom_site_label
_atom_site_type_symbol
_atom_site_fract_x
_atom_site_fract_y
_atom_site_fract_z
_atom_site_U_iso_or_equiv
_atom_site_adp_type
_atom_site_occupancy
_atom_site_symmetry_multiplicity
_atom_site_calc_flag
_atom_site_refinement_flags
_atom_site_disorder_assembly
_atom_site_disorder_group
W18 W 0.87613(7) 0.72785(6) 0.10100(4) 0.0122(2) Uani 1 1 d . . .
W17 W 0.68517(7) 0.96062(6) 0.28820(5) 0.0130(2) Uani 1 1 d . . .
W16 W 0.67400(7) 0.96287(6) 0.12938(4) 0.0124(2) Uani 1 1 d . . .
W15 W 0.88565(8) 0.72561(6) 0.26110(5) 0.0149(2) Uani 1 1 d . . .
W14 W 0.30780(7) 0.82370(6) 0.21828(5) 0.0141(2) Uani 1 1 d . . .
W13 W 0.67464(7) 0.66149(6) 0.06603(4) 0.0124(2) Uani 1 1 d . . .
W12 W 0.47166(8) 0.89619(6) 0.09393(5) 0.0135(2) Uani 1 1 d . . .
W11 W 0.32456(7) 0.81985(6) 0.39192(5) 0.0151(2) Uani 1 1 d . . .
W10 W 0.52475(7) 0.58646(6) 0.36455(5) 0.0149(2) Uani 1 1 d . . .
W9 W 0.70768(8) 0.64748(6) 0.39810(4) 0.0148(2) Uani 1 1 d . . .
W8 W 0.51157(8) 0.59019(6) 0.19127(5) 0.0146(2) Uani 1 1 d . . .
W7 W 0.38157(8) 1.10405(6) 0.18676(5) 0.0160(2) Uani 1 1 d . . .
W6 W 0.50779(8) 0.88172(6) 0.42494(5) 0.0155(2) Uani 1 1 d . . .
W5 W 0.39188(8) 1.09927(6) 0.34658(5) 0.0168(2) Uani 1 1 d . . .
W4 W 0.21152(7) 1.03433(6) 0.31014(5) 0.0184(2) Uani 1 1 d . . .
W3 W 0.74513(8) 0.42275(6) 0.24091(5) 0.0186(3) Uani 1 1 d . . .
W2 W 0.92908(8) 0.48780(6) 0.27173(5) 0.0181(2) Uani 1 1 d . . .
W1 W 0.90986(8) 0.49220(6) 0.11338(5) 0.0189(3) Uani 1 1 d . . .
P2 P 0.7033(4) 0.6497(3) 0.2296(2) 0.0045(11) Uani 1 1 d . . .
P1 P 0.4883(4) 0.8975(3) 0.2593(3) 0.0062(11) Uani 1 1 d . . .
O1 O 0.8524(12) 0.4053(9) 0.1536(7) 0.012(3) Uani 1 1 d . . .
O2 O 0.5580(12) 0.7718(9) 0.0779(7) 0.010(3) Uani 1 1 d . . .
O3 O 0.3859(12) 1.1595(9) 0.2609(9) 0.019(4) Uani 1 1 d . . .
O4 O 0.4117(11) 0.7078(9) 0.1910(8) 0.017(4) Uani 1 1 d . . .
O6 O 0.4316(13) 0.7052(10) 0.3920(8) 0.019(4) Uani 1 1 d . . .
O7 O 0.6461(12) 0.4846(10) 0.3199(8) 0.021(4) Uani 1 1 d . . .
O8 O 0.6311(11) 0.6619(8) 0.1837(7) 0.008(3) Uani 1 1 d . . .
O9 O 0.7946(12) 0.5531(9) 0.0775(7) 0.010(3) Uani 1 1 d . . .
O10 O 0.3457(15) 0.8680(11) 0.1287(8) 0.025(4) Uani 1 1 d . . .
O11 O 0.5983(13) 0.9142(9) 0.0932(8) 0.020(4) Uani 1 1 d . . .
O12 O 0.5339(13) 1.0584(10) 0.1603(8) 0.018(4) Uani 1 1 d . . .
O13 O 0.2487(11) 0.9420(9) 0.3720(7) 0.008(3) Uani 1 1 d . . .
O14 O 0.3919(13) 1.0133(10) 0.1326(8) 0.016(3) Uani 1 1 d . . .
O15 O 0.4793(12) 0.6021(9) 0.2865(8) 0.017(4) Uani 1 1 d . . .
O16 O 0.9466(12) 0.5985(9) 0.2521(8) 0.012(3) Uani 1 1 d . . .
O17 O 0.2334(13) 0.9471(11) 0.2515(9) 0.023(4) Uani 1 1 d . . .
O18 O 0.7186(11) 0.9989(8) 0.1971(6) 0.003(3) Uani 1 1 d . . .
O19 O 0.9299(12) 0.6026(9) 0.1051(8) 0.014(3) Uani 1 1 d . . .
O20 O 0.4491(13) 0.5308(10) 0.4149(8) 0.019(4) Uani 1 1 d . . .
O21 O 0.4629(11) 0.8571(9) 0.2069(7) 0.009(3) Uani 1 1 d . . .
O22 O 0.7907(12) 0.8521(10) 0.1195(8) 0.015(3) Uani 1 1 d . . .
O23 O 0.7535(12) 1.0078(9) 0.3194(7) 0.013(3) Uani 1 1 d . . .
O24 O 0.8179(12) 0.5430(10) 0.3496(7) 0.014(3) Uani 1 1 d . . .
O25 O 0.6348(12) 0.4866(8) 0.1967(6) 0.007(3) Uani 1 1 d . . .
O27 O 0.2371(12) 1.1105(9) 0.2356(8) 0.017(4) Uani 1 1 d . . .
O28 O 0.2166(12) 0.8066(10) 0.4499(7) 0.016(3) Uani 1 1 d . . .
O29 O 0.1968(13) 0.8056(10) 0.2173(9) 0.022(4) Uani 1 1 d . . .
O30 O 0.7623(11) 0.7203(9) 0.0709(7) 0.008(3) Uani 1 1 d . . .
O31 O 0.7905(11) 0.7119(9) 0.3427(7) 0.011(3) Uani 1 1 d . . .
O32 O 0.3703(13) 1.1880(10) 0.3943(9) 0.025(4) Uani 1 1 d . . .
O33 O 0.8656(13) 0.4019(10) 0.2746(8) 0.020(4) Uani 1 1 d . . .
O34 O 0.5443(13) 1.0564(9) 0.3099(8) 0.017(3) Uani 1 1 d . . .
O35 O 0.4715(11) 0.8504(8) 0.3267(7) 0.006(3) Uani 1 1 d . . .
O36 O 0.4199(12) 1.0020(10) 0.4029(9) 0.020(4) Uani 1 1 d . . .
O37 O 0.5884(13) 0.7599(10) 0.4213(8) 0.021(4) Uani 1 1 d . . .
O38 O 0.7893(11) 0.5515(9) 0.2189(7) 0.008(3) Uani 1 1 d . . .
O39 O 0.9902(13) 0.7362(11) 0.2838(8) 0.021(4) Uani 1 1 d . . .
O40 O 0.5121(15) 0.9080(11) 0.5012(8) 0.030(5) Uani 1 1 d . . .
O41 O 0.6407(11) 0.6597(8) 0.3026(7) 0.003(3) Uani 1 1 d . . .
O42 O 0.9680(13) 0.7399(11) 0.0285(8) 0.024(4) Uani 1 1 d . . .
O43 O 0.7397(13) 0.3209(10) 0.2528(9) 0.024(4) Uani 1 1 d . . .
O44 O 0.4280(13) 0.5377(10) 0.1863(8) 0.018(4) Uani 1 1 d . . .
O45 O 0.9451(12) 0.7360(9) 0.1659(7) 0.012(3) Uani 1 1 d . . .
O46 O 1.0340(13) 0.4304(11) 0.3030(7) 0.019(4) Uani 1 1 d . . .
O47 O 0.9948(12) 0.4581(8) 0.1770(8) 0.014(3) Uani 1 1 d . . .
O48 O 0.3738(11) 0.8604(8) 0.4543(7) 0.007(3) Uani 1 1 d . . .
O49 O 0.7051(12) 0.6527(10) -0.0193(8) 0.017(3) Uani 1 1 d . . .
O50 O 0.5794(13) 0.5991(10) 0.0972(8) 0.020(4) Uani 1 1 d . . .
O51 O 0.4018(12) 0.9960(9) 0.2715(7) 0.011(3) Uani 1 1 d . . .
O52 O 0.3110(14) 0.7942(10) 0.3083(8) 0.023(4) Uani 1 1 d . . .
O53 O 1.0095(12) 0.4301(10) 0.0488(8) 0.018(4) Uani 1 1 d . . .
O54 O 0.3539(15) 1.1933(11) 0.1351(9) 0.027(4) Uani 1 1 d . . .
O55 O 0.7644(13) 0.7105(9) 0.2118(7) 0.017(4) Uani 1 1 d . . .
O56 O 0.2481(12) 1.1044(10) 0.3622(7) 0.013(3) Uani 1 1 d . . .
O57 O 0.6016(12) 0.9036(10) 0.2318(7) 0.014(3) Uani 1 1 d . . .
O58 O 0.4634(15) 0.9212(10) 0.0164(9) 0.026(4) Uani 1 1 d . . .
O59 O 0.6095(13) 0.5871(11) 0.4225(8) 0.022(4) Uani 1 1 d . . .
O60 O 0.7495(16) 0.6308(12) 0.4681(9) 0.031(4) Uani 1 1 d . . .
O61 O 0.7983(12) 0.8505(9) 0.2615(8) 0.016(4) Uani 1 1 d . . .
O62 O 0.0749(14) 1.0774(10) 0.3388(10) 0.032(5) Uani 1 1 d . . .
O5 O 0.7292(16) 1.0183(11) 0.0628(9) 0.031(5) Uani 1 1 d . . .
O26 O 0.6272(14) 0.9029(10) 0.3649(7) 0.018(4) Uani 1 1 d . . .
N2 N 1.0025(19) 0.8793(14) 0.1563(11) 0.030(5) Uiso 1 1 d . . .
N6 N 1.540(2) 0.6946(16) -0.0917(13) 0.040(6) Uiso 1 1 d . . .
N4 N 0.5173(19) 1.2510(14) 0.4123(12) 0.033(5) Uiso 1 1 d . . .
N1 N 1.1655(18) 1.2379(14) 0.0908(11) 0.031(5) Uiso 1 1 d . . .
C10 C 1.016(2) 1.0027(15) 0.1975(13) 0.023(5) Uiso 1 1 d . . .
H10A H 1.0106 1.0352 0.2333 0.028 Uiso 1 1 calc R . .
C9 C 1.097(2) 1.1011(15) 0.1228(12) 0.022(5) Uiso 1 1 d . . .
C29 C 1.293(2) 0.6206(15) 0.0411(12) 0.022(5) Uiso 1 1 d . . .
C28 C 1.373(2) 0.6473(18) -0.0059(15) 0.036(7) Uiso 1 1 d . . .
C8 C 1.196(2) 1.0918(17) 0.0724(13) 0.027(6) Uiso 1 1 d . . .
H8A H 1.2376 1.0378 0.0500 0.032 Uiso 1 1 calc R . .
C19 C 0.593(2) 1.3499(17) 0.4403(13) 0.027(6) Uiso 1 1 d . . .
H19A H 0.5810 1.4043 0.4575 0.033 Uiso 1 1 calc R . .
C18 C 0.697(2) 1.2879(17) 0.4171(13) 0.029(6) Uiso 1 1 d . . .
C27 C 1.248(2) 0.5722(17) 0.0151(14) 0.031(6) Uiso 1 1 d . . .
H27A H 1.2660 0.5605 -0.0306 0.037 Uiso 1 1 calc R . .
C17 C 0.505(2) 1.3275(16) 0.4371(12) 0.024(5) Uiso 1 1 d . . .
H17A H 0.4347 1.3688 0.4532 0.029 Uiso 1 1 calc R . .
C36 C 1.018(2) 0.7283(17) 0.4114(14) 0.030(6) Uiso 1 1 d . . .
C7 C 1.058(3) 1.0217(19) 0.1335(16) 0.040(7) Uiso 1 1 d . . .
N7 N 0.782(2) 0.9807(15) 0.4848(12) 0.034(5) Uiso 1 1 d . . .
C6 C 1.039(2) 1.1754(16) 0.1558(13) 0.027(6) Uiso 1 1 d . . .
H6A H 0.9766 1.1809 0.1900 0.032 Uiso 1 1 calc R . .
C16 C 0.777(2) 1.3774(18) 0.4569(15) 0.034(7) Uiso 1 1 d . . .
H16A H 0.7082 1.4140 0.4811 0.041 Uiso 1 1 calc R . .
C5 C 1.229(3) 1.1624(19) 0.0563(16) 0.041(7) Uiso 1 1 d . . .
H5A H 1.2929 1.1576 0.0232 0.049 Uiso 1 1 calc R . .
C15 C 0.790(2) 1.3059(15) 0.4194(12) 0.020(5) Uiso 1 1 d . . .
C35 C 0.827(2) 0.840(2) 0.4430(15) 0.041(7) Uiso 1 1 d . . .
H35A H 0.8040 0.7979 0.4321 0.049 Uiso 1 1 calc R . .
N5 N 1.142(2) 0.5614(16) 0.1301(13) 0.041(6) Uiso 1 1 d . . .
N3 N 0.964(2) 1.3420(16) 0.4268(13) 0.043(6) Uiso 1 1 d . . .
C34 C 0.987(3) 0.6561(19) 0.4224(15) 0.039(7) Uiso 1 1 d . . .
H34A H 0.9168 0.6619 0.4474 0.047 Uiso 1 1 calc R . .
C26 C 1.259(2) 0.6407(17) 0.1085(14) 0.032(6) Uiso 1 1 d . . .
H26A H 1.2896 0.6743 0.1228 0.038 Uiso 1 1 calc R . .
C25 C 1.539(3) 0.6124(19) -0.1023(16) 0.039(7) Uiso 1 1 d . . .
H25A H 1.5905 0.5746 -0.1372 0.047 Uiso 1 1 calc R . .
C24 C 1.457(2) 0.5906(18) -0.0577(14) 0.034(6) Uiso 1 1 d . . .
H24A H 1.4571 0.5346 -0.0618 0.041 Uiso 1 1 calc R . .
C4 C 1.085(3) 0.968(2) 0.0811(18) 0.049(8) Uiso 1 1 d . . .
H4A H 1.1259 0.9778 0.0389 0.058 Uiso 1 1 calc R . .
C3 C 0.981(2) 0.9306(17) 0.2078(14) 0.030(6) Uiso 1 1 d . . .
H3A H 0.9434 0.9193 0.2505 0.036 Uiso 1 1 calc R . .
C14 C 0.864(2) 1.3933(19) 0.4579(15) 0.036(7) Uiso 1 1 d . . .
H14A H 0.8538 1.4425 0.4816 0.043 Uiso 1 1 calc R . .
C23 C 1.172(2) 0.5425(17) 0.0656(14) 0.033(6) Uiso 1 1 d . . .
H23A H 1.1429 0.5077 0.0515 0.040 Uiso 1 1 calc R . .
C13 C 0.712(3) 1.2044(19) 0.3940(15) 0.040(7) Uiso 1 1 d . . .
H13A H 0.7803 1.1590 0.3847 0.048 Uiso 1 1 calc R . .
C33 C 0.934(2) 0.8166(16) 0.4373(13) 0.026(6) Uiso 1 1 d . . .
C32 C 0.753(3) 0.920(2) 0.4639(16) 0.043(8) Uiso 1 1 d . . .
H32A H 0.6815 0.9353 0.4640 0.051 Uiso 1 1 calc R . .
C2 C 1.050(3) 0.897(2) 0.092(2) 0.060(10) Uiso 1 1 d . . .
H2A H 1.0596 0.8623 0.0563 0.073 Uiso 1 1 calc R . .
C1 C 1.073(2) 1.2469(18) 0.1393(14) 0.032(6) Uiso 1 1 d . . .
H1A H 1.0310 1.3009 0.1618 0.039 Uiso 1 1 calc R . .
C22 C 1.381(3) 0.732(2) -0.0010(17) 0.046(8) Uiso 1 1 d . . .
H22A H 1.3282 0.7744 0.0308 0.056 Uiso 1 1 calc R . .
C12 C 0.893(2) 1.2485(19) 0.3840(15) 0.037(7) Uiso 1 1 d . . .
H12A H 0.9062 1.2009 0.3576 0.044 Uiso 1 1 calc R . .
C11 C 0.623(3) 1.191(2) 0.3853(17) 0.047(8) Uiso 1 1 d . . .
H11A H 0.6342 1.1412 0.3615 0.056 Uiso 1 1 calc R . .
C21 C 1.461(2) 0.748(2) -0.0409(15) 0.040(7) Uiso 1 1 d . . .
H21A H 1.4653 0.8021 -0.0348 0.048 Uiso 1 1 calc R . .
C31 C 0.963(3) 0.879(2) 0.4569(17) 0.053(9) Uiso 1 1 d . . .
H31A H 1.0346 0.8639 0.4574 0.064 Uiso 1 1 calc R . .
OW1 O 1.154(2) 1.3457(19) 0.4201(15) 0.076(8) Uiso 1 1 d . . .
C39 C 1.195(3) 0.635(2) 0.3490(16) 0.044(8) Uiso 1 1 d . . .
H39A H 1.2647 0.6289 0.3235 0.053 Uiso 1 1 calc R . .
N8 N 1.172(2) 0.5652(19) 0.3591(15) 0.056(8) Uiso 1 1 d . . .
C20 C 0.976(3) 1.275(2) 0.3949(18) 0.052(9) Uiso 1 1 d . . .
H20A H 1.0469 1.2372 0.3758 0.063 Uiso 1 1 calc R . .
C30 C 1.185(3) 0.616(2) 0.1561(18) 0.051(9) Uiso 1 1 d . . .
H30A H 1.1637 0.6313 0.2012 0.061 Uiso 1 1 calc R . .
C38 C 1.121(3) 0.723(2) 0.3742(16) 0.043(8) Uiso 1 1 d . . .
H38A H 1.1411 0.7715 0.3661 0.052 Uiso 1 1 calc R . .
C37 C 1.065(3) 0.573(2) 0.3943(18) 0.054(9) Uiso 1 1 d . . .
H37A H 1.0452 0.5244 0.3990 0.065 Uiso 1 1 calc R . .
OW2 O 1.755(3) 0.623(3) -0.201(2) 0.040(10) Uiso 0.50 1 d P . .
C40 C 0.887(4) 0.965(3) 0.476(2) 0.079(13) Uiso 1 1 d . . .
H40A H 0.9091 1.0101 0.4831 0.094 Uiso 1 1 calc R . .

loop_
_atom_site_aniso_label
_atom_site_aniso_U_11
_atom_site_aniso_U_22
_atom_site_aniso_U_33
_atom_site_aniso_U_23
_atom_site_aniso_U_13
_atom_site_aniso_U_12
W18 0.0126(5) 0.0183(5) 0.0094(4) -0.0051(3) -0.0026(4) -0.0087(4)
W17 0.0116(5) 0.0187(5) 0.0142(5) -0.0071(4) -0.0064(4) -0.0076(4)
W16 0.0149(5) 0.0156(4) 0.0121(5) -0.0036(4) -0.0059(4) -0.0088(4)
W15 0.0124(5) 0.0221(5) 0.0141(5) -0.0042(4) -0.0056(4) -0.0079(4)
W14 0.0104(5) 0.0185(5) 0.0202(5) -0.0063(4) -0.0092(4) -0.0073(4)
W13 0.0175(5) 0.0151(4) 0.0100(4) -0.0051(3) -0.0077(4) -0.0076(4)
W12 0.0174(5) 0.0162(5) 0.0142(5) -0.0041(4) -0.0109(4) -0.0080(4)
W11 0.0103(5) 0.0214(5) 0.0146(5) -0.0079(4) -0.0007(4) -0.0071(4)
W10 0.0136(5) 0.0195(5) 0.0131(5) -0.0027(4) -0.0014(4) -0.0087(4)
W9 0.0130(5) 0.0235(5) 0.0096(5) -0.0033(4) -0.0047(4) -0.0066(4)
W8 0.0144(5) 0.0174(5) 0.0179(5) -0.0063(4) -0.0067(4) -0.0089(4)
W7 0.0186(5) 0.0133(4) 0.0214(5) -0.0036(4) -0.0133(4) -0.0047(4)
W6 0.0132(5) 0.0235(5) 0.0110(5) -0.0082(4) -0.0040(4) -0.0055(4)
W5 0.0152(5) 0.0173(5) 0.0211(5) -0.0110(4) -0.0093(4) -0.0034(4)
W4 0.0095(5) 0.0182(5) 0.0284(6) -0.0103(4) -0.0077(4) -0.0016(4)
W3 0.0176(5) 0.0147(5) 0.0219(5) -0.0032(4) -0.0024(4) -0.0058(4)
W2 0.0145(5) 0.0209(5) 0.0168(5) -0.0036(4) -0.0051(4) -0.0029(4)
W1 0.0190(5) 0.0205(5) 0.0167(5) -0.0061(4) -0.0042(4) -0.0058(4)
P2 0.003(3) 0.010(3) 0.001(2) -0.0025(19) -0.002(2) -0.002(2)
P1 0.007(3) 0.010(3) 0.007(3) -0.007(2) -0.006(2) -0.004(2)
O1 0.018(8) 0.012(7) 0.018(8) -0.006(6) -0.016(7) -0.008(6)
O2 0.017(8) 0.015(7) 0.007(7) -0.002(6) -0.011(6) -0.009(6)
O3 0.009(8) 0.011(7) 0.042(10) -0.011(7) -0.007(7) -0.007(6)
O4 0.000(7) 0.019(8) 0.026(9) 0.000(7) -0.002(6) 0.000(6)
O6 0.021(9) 0.029(9) 0.016(8) 0.000(7) -0.013(7) -0.013(7)
O7 0.001(8) 0.018(8) 0.028(9) 0.001(7) 0.003(7) 0.006(6)
O8 0.006(7) 0.002(6) 0.017(8) -0.008(6) -0.007(6) 0.002(5)
O9 0.021(8) 0.020(8) 0.006(7) -0.007(6) -0.010(6) -0.018(6)
O10 0.037(11) 0.041(10) 0.023(9) -0.004(7) -0.043(8) -0.014(8)
O11 0.025(9) 0.011(7) 0.023(9) -0.018(6) -0.004(7) -0.001(6)
O12 0.014(8) 0.016(8) 0.022(9) -0.002(7) -0.003(7) -0.003(6)
O13 0.010(8) 0.020(7) 0.004(7) -0.004(6) -0.007(6) -0.010(6)
O14 0.019(9) 0.021(8) 0.020(8) -0.003(7) -0.021(7) -0.005(6)
O15 0.006(8) 0.013(7) 0.029(9) -0.007(7) -0.004(7) -0.001(6)
O16 0.007(8) 0.016(7) 0.019(8) 0.002(6) -0.006(6) -0.009(6)
O17 0.008(8) 0.029(9) 0.046(11) 0.002(8) -0.024(8) -0.010(7)
O18 0.008(7) 0.009(6) 0.003(6) -0.004(5) -0.010(5) -0.007(5)
O19 0.019(9) 0.004(7) 0.023(8) -0.007(6) -0.005(7) -0.006(6)
O20 0.013(8) 0.026(9) 0.021(9) -0.009(7) 0.000(7) -0.010(7)
O21 0.010(8) 0.010(7) 0.017(8) -0.005(6) -0.012(6) -0.007(6)
O22 0.009(8) 0.023(8) 0.017(8) -0.011(7) 0.004(6) -0.012(6)
O23 0.006(8) 0.022(8) 0.016(8) -0.011(6) -0.004(6) -0.007(6)
O24 0.006(8) 0.027(8) 0.004(7) -0.003(6) 0.002(6) -0.004(6)
O25 0.020(8) 0.011(7) 0.002(6) -0.006(5) 0.003(6) -0.020(6)
O27 0.013(8) 0.011(7) 0.020(8) 0.001(6) -0.006(7) 0.006(6)
O28 0.011(8) 0.033(9) 0.006(7) -0.001(6) -0.001(6) -0.009(7)
O29 0.019(9) 0.024(9) 0.029(9) -0.001(7) -0.014(7) -0.009(7)
O30 0.007(7) 0.013(7) 0.012(7) 0.007(6) -0.008(6) -0.010(6)
O31 0.008(8) 0.023(8) 0.007(7) -0.016(6) -0.005(6) -0.005(6)
O32 0.018(9) 0.018(8) 0.041(11) -0.012(7) -0.015(8) -0.001(7)
O33 0.018(9) 0.016(8) 0.017(8) -0.012(6) -0.002(7) 0.004(6)
O34 0.023(9) 0.013(7) 0.021(8) -0.007(6) -0.012(7) -0.007(6)
O35 0.006(7) 0.008(6) 0.007(7) -0.012(5) -0.005(6) 0.001(5)
O36 0.008(8) 0.022(8) 0.038(10) -0.012(7) -0.012(7) -0.007(6)
O37 0.022(9) 0.016(8) 0.011(8) -0.002(6) 0.009(7) -0.002(7)
O38 0.010(8) 0.010(7) 0.009(7) 0.001(6) -0.011(6) -0.003(6)
O39 0.011(8) 0.031(9) 0.021(9) -0.001(7) -0.005(7) -0.007(7)
O40 0.032(11) 0.021(9) 0.019(9) -0.020(7) 0.005(8) 0.004(7)
O41 0.007(7) 0.010(7) 0.004(7) 0.001(5) -0.006(5) -0.011(5)
O42 0.014(9) 0.027(9) 0.020(9) -0.003(7) 0.010(7) -0.007(7)
O43 0.019(9) 0.015(8) 0.035(10) -0.014(7) 0.006(8) -0.009(7)
O44 0.024(9) 0.025(8) 0.020(8) -0.005(7) -0.006(7) -0.024(7)
O45 0.020(9) 0.020(8) 0.008(7) -0.003(6) -0.018(6) -0.011(6)
O46 0.025(9) 0.035(9) 0.008(7) 0.015(7) -0.017(7) -0.018(7)
O47 0.013(8) 0.003(6) 0.030(9) 0.002(6) -0.011(7) -0.002(6)
O48 0.011(8) 0.011(7) 0.006(7) -0.014(5) -0.011(6) 0.000(5)
O49 0.012(8) 0.027(8) 0.017(8) -0.011(7) -0.012(7) -0.003(6)
O50 0.021(9) 0.025(9) 0.015(8) -0.024(7) -0.007(7) -0.003(7)
O51 0.011(8) 0.012(7) 0.010(7) -0.024(6) 0.001(6) 0.001(6)
O52 0.033(10) 0.015(8) 0.023(9) -0.006(7) -0.005(8) -0.009(7)
O53 0.010(8) 0.018(8) 0.016(8) -0.011(6) 0.005(6) 0.002(6)
O54 0.039(11) 0.028(9) 0.025(9) 0.015(8) -0.020(8) -0.018(8)
O55 0.024(9) 0.002(6) 0.012(8) -0.008(6) -0.001(7) 0.007(6)
O56 0.007(8) 0.028(8) 0.010(7) -0.016(6) 0.001(6) -0.011(6)
O57 0.011(8) 0.021(8) 0.009(7) -0.005(6) -0.009(6) 0.001(6)
O58 0.047(12) 0.019(8) 0.028(10) -0.001(7) -0.038(9) -0.010(8)
O59 0.014(9) 0.032(9) 0.016(8) 0.003(7) -0.006(7) -0.004(7)
O60 0.041(12) 0.041(11) 0.024(10) 0.007(8) -0.021(9) -0.021(9)
O61 0.012(8) 0.017(8) 0.021(8) 0.003(7) 0.001(7) -0.014(6)
O62 0.027(10) 0.014(8) 0.049(12) -0.011(8) -0.013(9) 0.004(7)
O5 0.048(12) 0.022(9) 0.037(11) 0.004(8) -0.012(9) -0.030(8)
O26 0.030(10) 0.025(8) 0.004(7) -0.007(6) -0.006(7) -0.015(7)

loop_
_atom_type_symbol
_atom_type_description
_atom_type_scat_dispersion_real
_atom_type_scat_dispersion_imag
_atom_type_scat_source
C C 0.0033 0.0016 'International Tables Vol C Tables 4.2.6.8 and 6.1.1.4'
H H 0.0000 0.0000 'International Tables Vol C Tables 4.2.6.8 and 6.1.1.4'
N N 0.0061 0.0033 'International Tables Vol C Tables 4.2.6.8 and 6.1.1.4'
O O 0.0106 0.0060 'International Tables Vol C Tables 4.2.6.8 and 6.1.1.4'
P P 0.1023 0.0942 'International Tables Vol C Tables 4.2.6.8 and 6.1.1.4'
Ag Ag -0.8971 1.1015 'International Tables Vol C Tables 4.2.6.8 and 6.1.1.4'
W W -0.8490 6.8722 'International Tables Vol C Tables 4.2.6.8 and 6.1.1.4'

loop_
_geom_angle_atom_site_label_1
_geom_angle_atom_site_label_2
_geom_angle_atom_site_label_3
_geom_angle
_geom_angle_site_symmetry_1
_geom_angle_site_symmetry_3
_geom_angle_publ_flag
O42 W18 O19 99.0(7) . . ?
O42 W18 O30 104.3(8) . . ?
O19 W18 O30 86.9(6) . . ?
O42 W18 O45 99.7(8) . . ?
O19 W18 O45 92.2(6) . . ?
O30 W18 O45 155.9(6) . . ?
O42 W18 O22 97.4(7) . . ?
O19 W18 O22 163.6(6) . . ?
O30 W18 O22 88.5(6) . . ?
O45 W18 O22 85.6(6) . . ?
O42 W18 O55 171.9(8) . . ?
O19 W18 O55 80.8(5) . . ?
O30 W18 O55 83.9(6) . . ?
O45 W18 O55 72.2(6) . . ?
O22 W18 O55 83.1(5) . . ?
O23 W17 O61 98.3(7) . . ?
O23 W17 O26 102.2(7) . . ?
O61 W17 O26 87.4(6) . . ?
O23 W17 O18 98.7(6) . . ?
O61 W17 O18 88.7(6) . . ?
O26 W17 O18 159.1(6) . . ?
O23 W17 O34 98.3(7) . . ?
O61 W17 O34 163.1(7) . . ?
O26 W17 O34 86.3(7) . . ?
O18 W17 O34 91.6(6) . . ?
O23 W17 O57 172.4(6) . . ?
O61 W17 O57 81.3(6) . . ?
O26 W17 O57 85.4(6) . . ?
O18 W17 O57 73.7(5) . . ?
O34 W17 O57 82.6(6) . . ?
O5 W16 O22 99.6(8) . . ?
O5 W16 O11 104.1(8) . . ?
O22 W16 O11 90.2(7) . . ?
O5 W16 O18 97.4(7) . . ?
O22 W16 O18 90.9(6) . . ?
O11 W16 O18 158.0(6) . . ?
O5 W16 O12 97.2(8) . . ?
O22 W16 O12 163.2(6) . . ?
O11 W16 O12 84.5(7) . . ?
O18 W16 O12 88.1(7) . . ?
O5 W16 O57 170.2(7) . . ?
O22 W16 O57 83.9(6) . . ?
O11 W16 O57 84.9(6) . . ?
O18 W16 O57 73.3(5) . . ?
O12 W16 O57 79.8(6) . . ?
O39 W15 O31 104.6(7) . . ?
O39 W15 O16 97.0(7) . . ?
O31 W15 O16 87.6(6) . . ?
O39 W15 O45 95.5(7) . . ?
O31 W15 O45 159.9(6) . . ?
O16 W15 O45 90.0(6) . . ?
O39 W15 O61 96.9(7) . . ?
O31 W15 O61 90.4(6) . . ?
O16 W15 O61 166.0(7) . . ?
O45 W15 O61 87.2(6) . . ?
O39 W15 O55 170.1(6) . . ?
O31 W15 O55 85.3(6) . . ?
O16 W15 O55 81.9(6) . . ?
O45 W15 O55 74.7(6) . . ?
O61 W15 O55 84.2(6) . . ?
O29 W14 O52 100.9(8) . . ?
O29 W14 O4 97.4(7) . . ?
O52 W14 O4 89.1(7) . . ?
O29 W14 O10 100.2(8) . . ?
O52 W14 O10 158.6(7) . . ?
O4 W14 O10 91.4(7) . . ?
O29 W14 O17 97.7(7) . . ?
O52 W14 O17 85.2(7) . . ?
O4 W14 O17 164.6(7) . . ?
O10 W14 O17 88.8(7) . . ?
O29 W14 O21 173.1(7) . . ?
O52 W14 O21 85.8(7) . . ?
O4 W14 O21 83.8(6) . . ?
O10 W14 O21 73.0(6) . . ?
O17 W14 O21 81.5(6) . . ?
O49 W13 O30 99.7(7) . . ?
O49 W13 O2 98.2(7) . . ?
O30 W13 O2 88.2(6) . . ?
O49 W13 O50 102.2(7) . . ?
O30 W13 O50 157.8(6) . . ?
O2 W13 O50 92.0(6) . . ?
O49 W13 O9 96.3(6) . . ?
O30 W13 O9 85.4(6) . . ?
O2 W13 O9 164.9(6) . . ?
O50 W13 O9 88.8(6) . . ?
O49 W13 O8 175.1(6) . . ?
O30 W13 O8 84.4(6) . . ?
O2 W13 O8 84.5(5) . . ?
O50 W13 O8 73.5(6) . . ?
O9 W13 O8 81.3(5) . . ?
O58 W12 O11 102.8(8) . . ?
O58 W12 O10 98.8(8) . . ?
O11 W12 O10 158.3(7) . . ?
O58 W12 O14 98.0(7) . . ?
O11 W12 O14 86.3(6) . . ?
O10 W12 O14 90.2(7) . . ?
O58 W12 O2 96.8(7) . . ?
O11 W12 O2 88.7(6) . . ?
O10 W12 O2 89.2(7) . . ?
O14 W12 O2 165.0(6) . . ?
O58 W12 O21 172.7(8) . . ?
O11 W12 O21 84.5(6) . . ?
O10 W12 O21 73.8(6) . . ?
O14 W12 O21 82.2(6) . . ?
O2 W12 O21 83.3(5) . . ?
O28 W11 O6 100.2(7) . . ?
O28 W11 O52 103.6(8) . . ?
O6 W11 O52 90.4(7) . . ?
O28 W11 O48 95.9(7) . . ?
O6 W11 O48 90.3(6) . . ?
O52 W11 O48 160.0(7) . . ?
O28 W11 O13 96.1(7) . . ?
O6 W11 O13 163.6(6) . . ?
O52 W11 O13 85.0(6) . . ?
O48 W11 O13 88.8(6) . . ?
O28 W11 O35 170.8(6) . . ?
O6 W11 O35 82.3(6) . . ?
O52 W11 O35 85.1(6) . . ?
O48 W11 O35 75.2(5) . . ?
O13 W11 O35 81.7(5) . . ?
O20 W10 O15 101.6(7) . . ?
O20 W10 O6 99.9(7) . . ?
O15 W10 O6 90.4(6) . . ?
O20 W10 O7 97.6(7) . . ?
O15 W10 O7 86.5(7) . . ?
O6 W10 O7 162.5(7) . . ?
O20 W10 O59 99.5(8) . . ?
O15 W10 O59 158.7(7) . . ?
O6 W10 O59 89.1(7) . . ?
O7 W10 O59 87.5(7) . . ?
O20 W10 O41 174.1(7) . . ?
O15 W10 O41 84.1(6) . . ?
O6 W10 O41 81.2(6) . . ?
O7 W10 O41 81.3(6) . . ?
O59 W10 O41 74.7(6) . . ?
O60 W9 O59 99.8(8) . . ?
O60 W9 O31 102.1(8) . . ?
O59 W9 O31 158.0(7) . . ?
O60 W9 O24 97.3(8) . . ?
O59 W9 O24 89.2(7) . . ?
O31 W9 O24 86.5(6) . . ?
O60 W9 O37 99.5(8) . . ?
O59 W9 O37 90.6(7) . . ?
O31 W9 O37 87.4(6) . . ?
O24 W9 O37 163.0(7) . . ?
O60 W9 O41 174.1(7) . . ?
O59 W9 O41 74.5(6) . . ?
O31 W9 O41 83.5(5) . . ?
O24 W9 O41 81.4(6) . . ?
O37 W9 O41 82.2(6) . . ?
O44 W8 O4 97.3(7) . . ?
O44 W8 O25 97.8(7) . . ?
O4 W8 O25 164.7(6) . . ?
O44 W8 O15 101.3(7) . . ?
O4 W8 O15 87.9(6) . . ?
O25 W8 O15 87.0(6) . . ?
O44 W8 O50 100.0(7) . . ?
O4 W8 O50 89.8(7) . . ?
O25 W8 O50 89.7(6) . . ?
O15 W8 O50 158.7(7) . . ?
O44 W8 O8 173.1(6) . . ?
O4 W8 O8 82.4(6) . . ?
O25 W8 O8 82.8(5) . . ?
O15 W8 O8 85.6(6) . . ?
O50 W8 O8 73.1(6) . . ?
O54 W7 O12 101.1(8) . . ?
O54 W7 O14 101.2(8) . . ?
O12 W7 O14 86.7(7) . . ?
O54 W7 O3 99.2(8) . . ?
O12 W7 O3 88.0(7) . . ?
O14 W7 O3 159.5(7) . . ?
O54 W7 O27 101.3(7) . . ?
O12 W7 O27 157.6(6) . . ?
O14 W7 O27 88.1(7) . . ?
O3 W7 O27 89.4(7) . . ?
O54 W7 O51 171.3(7) . . ?
O12 W7 O51 84.3(6) . . ?
O14 W7 O51 85.8(6) . . ?
O3 W7 O51 74.0(6) . . ?
O27 W7 O51 73.6(5) . . ?
O40 W6 O37 100.6(8) . . ?
O40 W6 O26 102.2(8) . . ?
O37 W6 O26 90.9(7) . . ?
O40 W6 O48 99.0(7) . . ?
O37 W6 O48 90.5(6) . . ?
O26 W6 O48 158.1(6) . . ?
O40 W6 O36 96.6(7) . . ?
O37 W6 O36 162.8(7) . . ?
O26 W6 O36 85.8(7) . . ?
O48 W6 O36 86.4(6) . . ?
O40 W6 O35 170.8(7) . . ?
O37 W6 O35 82.9(6) . . ?
O26 W6 O35 86.2(6) . . ?
O48 W6 O35 72.4(5) . . ?
O36 W6 O35 80.0(6) . . ?
O32 W5 O36 105.0(8) . . ?
O32 W5 O34 101.1(7) . . ?
O36 W5 O34 84.7(7) . . ?
O32 W5 O56 101.6(7) . . ?
O36 W5 O56 89.8(7) . . ?
O34 W5 O56 157.3(6) . . ?
O32 W5 O3 98.9(7) . . ?
O36 W5 O3 155.5(6) . . ?
O34 W5 O3 85.7(6) . . ?
O56 W5 O3 90.4(7) . . ?
O32 W5 O51 170.3(7) . . ?
O36 W5 O51 83.6(6) . . ?
O34 W5 O51 84.0(6) . . ?
O56 W5 O51 73.5(5) . . ?
O3 W5 O51 73.0(6) . . ?
O62 W4 O17 101.2(8) . . ?
O62 W4 O13 102.0(8) . . ?
O17 W4 O13 86.7(7) . . ?
O62 W4 O27 101.5(8) . . ?
O17 W4 O27 90.4(7) . . ?
O13 W4 O27 156.5(6) . . ?
O62 W4 O56 100.5(8) . . ?
O17 W4 O56 158.2(6) . . ?
O13 W4 O56 86.8(6) . . ?
O27 W4 O56 87.4(7) . . ?
O62 W4 O51 171.3(7) . . ?
O17 W4 O51 86.0(6) . . ?
O13 W4 O51 83.1(6) . . ?
O27 W4 O51 73.5(6) . . ?
O56 W4 O51 72.6(5) . . ?
O43 W3 O7 103.0(7) . . ?
O43 W3 O33 98.8(8) . . ?
O7 W3 O33 91.8(7) . . ?
O43 W3 O25 104.0(8) . . ?
O7 W3 O25 86.7(6) . . ?
O33 W3 O25 156.9(6) . . ?
O43 W3 O1 100.2(7) . . ?
O7 W3 O1 156.8(6) . . ?
O33 W3 O1 83.9(6) . . ?
O25 W3 O1 88.4(6) . . ?
O43 W3 O38 169.1(7) . . ?
O7 W3 O38 84.2(6) . . ?
O33 W3 O38 72.5(6) . . ?
O25 W3 O38 84.4(5) . . ?
O1 W3 O38 72.8(5) . . ?
O46 W2 O24 102.2(7) . . ?
O46 W2 O16 101.3(7) . . ?
O24 W2 O16 87.2(6) . . ?
O46 W2 O33 101.9(7) . . ?
O24 W2 O33 89.4(6) . . ?
O16 W2 O33 156.7(7) . . ?
O46 W2 O47 101.0(7) . . ?
O24 W2 O47 156.8(6) . . ?
O16 W2 O47 88.0(6) . . ?
O33 W2 O47 86.1(6) . . ?
O46 W2 O38 172.4(7) . . ?
O24 W2 O38 83.5(6) . . ?
O16 W2 O38 83.8(6) . . ?
O33 W2 O38 72.9(6) . . ?
O47 W2 O38 73.4(5) . . ?
O53 W1 O9 104.6(7) . . ?
O53 W1 O1 98.3(7) . . ?
O9 W1 O1 93.1(6) . . ?
O53 W1 O19 103.9(7) . . ?
O9 W1 O19 85.0(6) . . ?
O1 W1 O19 157.5(6) . . ?
O53 W1 O47 95.8(7) . . ?
O9 W1 O47 159.3(6) . . ?
O1 W1 O47 86.9(6) . . ?
O19 W1 O47 87.1(6) . . ?
O53 W1 O38 166.8(6) . . ?
O9 W1 O38 86.8(5) . . ?
O1 W1 O38 73.9(5) . . ?
O19 W1 O38 83.5(6) . . ?
O47 W1 O38 73.3(5) . . ?
O55 P2 O41 110.4(8) . . ?
O55 P2 O8 112.3(9) . . ?
O41 P2 O8 112.2(8) . . ?
O55 P2 O38 107.5(8) . . ?
O41 P2 O38 107.0(8) . . ?
O8 P2 O38 107.0(8) . . ?
O35 P1 O21 111.5(8) . . ?
O35 P1 O57 114.1(8) . . ?
O21 P1 O57 111.0(8) . . ?
O35 P1 O51 106.5(7) . . ?
O21 P1 O51 106.1(8) . . ?
O57 P1 O51 107.0(8) . . ?
W1 O1 W3 122.7(7) . . ?
W13 O2 W12 162.4(9) . . ?
W7 O3 W5 121.8(7) . . ?
W8 O4 W14 163.0(10) . . ?
W11 O6 W10 159.4(10) . . ?
W3 O7 W10 151.1(9) . . ?
P2 O8 W13 129.7(8) . . ?
P2 O8 W8 127.3(8) . . ?
W13 O8 W8 91.0(5) . . ?
W1 O9 W13 151.5(7) . . ?
W12 O10 W14 122.4(7) . . ?
W16 O11 W12 152.2(8) . . ?
W7 O12 W16 152.3(9) . . ?
W4 O13 W11 151.3(8) . . ?
W7 O14 W12 148.8(9) . . ?
W10 O15 W8 150.5(8) . . ?
W2 O16 W15 149.1(8) . . ?
W4 O17 W14 150.0(9) . . ?
W17 O18 W16 121.8(7) . . ?
W18 O19 W1 151.4(9) . . ?
P1 O21 W12 129.6(8) . . ?
P1 O21 W14 128.1(8) . . ?
W12 O21 W14 90.5(5) . . ?
W16 O22 W18 160.9(9) . . ?
W2 O24 W9 150.9(9) . . ?
W8 O25 W3 149.1(7) . . ?
W4 O27 W7 122.0(8) . . ?
W13 O30 W18 151.1(8) . . ?
W15 O31 W9 150.3(8) . . ?
W3 O33 W2 123.7(8) . . ?
W5 O34 W17 151.5(9) . . ?
P1 O35 W11 130.7(8) . . ?
P1 O35 W6 125.7(8) . . ?
W11 O35 W6 91.1(5) . . ?
W5 O36 W6 153.0(9) . . ?
W6 O37 W9 160.9(9) . . ?
P2 O38 W2 125.5(8) . . ?
P2 O38 W1 123.7(7) . . ?
W2 O38 W1 91.5(5) . . ?
P2 O38 W3 124.4(8) . . ?
W2 O38 W3 90.9(4) . . ?
W1 O38 W3 90.6(5) . . ?
P2 O41 W10 128.8(8) . . ?
P2 O41 W9 128.0(8) . . ?
W10 O41 W9 89.0(4) . . ?
W18 O45 W15 122.6(8) . . ?
W1 O47 W2 121.7(7) . . ?
W11 O48 W6 120.8(7) . . ?
W13 O50 W8 122.0(8) . . ?
P1 O51 W7 124.0(7) . . ?
P1 O51 W5 125.1(9) . . ?
W7 O51 W5 91.0(5) . . ?
P1 O51 W4 124.5(8) . . ?
W7 O51 W4 91.0(5) . . ?
W5 O51 W4 91.2(4) . . ?
W14 O52 W11 150.9(9) . . ?
P2 O55 W15 129.6(9) . . ?
P2 O55 W18 126.1(9) . . ?
W15 O55 W18 90.5(6) . . ?
W5 O56 W4 122.7(7) . . ?
P1 O57 W17 127.0(8) . . ?
P1 O57 W16 128.8(8) . . ?
W17 O57 W16 91.0(6) . . ?
W9 O59 W10 121.4(8) . . ?
W17 O61 W15 160.7(8) . . ?
W6 O26 W17 150.3(10) . . ?
C3 N2 C2 123(3) . . ?
C21 N6 C25 120(3) . . ?
C17 N4 C11 118(3) . . ?
C5 N1 C1 123(2) . . ?
C7 C10 C3 117(3) . . ?
C6 C9 C8 120(2) . . ?
C6 C9 C7 122(2) . . ?
C8 C9 C7 118(2) . . ?
C26 C29 C27 121(2) . . ?
C26 C29 C28 123(3) . . ?
C27 C29 C28 116(2) . . ?
C29 C28 C24 123(3) . . ?
C29 C28 C22 122(3) . . ?
C24 C28 C22 114(3) . . ?
C5 C8 C9 121(2) . . ?
C18 C19 C17 118(3) . . ?
C19 C18 C13 120(3) . . ?
C19 C18 C15 120(2) . . ?
C13 C18 C15 120(2) . . ?
C29 C27 C23 114(3) . . ?
N4 C17 C19 124(2) . . ?
C38 C36 C34 123(3) . . ?
C38 C36 C33 119(2) . . ?
C34 C36 C33 118(2) . . ?
C4 C7 C10 124(3) . . ?
C4 C7 C9 119(3) . . ?
C10 C7 C9 116(3) . . ?
C32 N7 C40 121(3) . . ?
C9 C6 C1 119(2) . . ?
C14 C16 C15 120(3) . . ?
N1 C5 C8 117(3) . . ?
C12 C15 C16 121(3) . . ?
C12 C15 C18 118(2) . . ?
C16 C15 C18 121(2) . . ?
C32 C35 C33 122(3) . . ?
C23 N5 C30 121(3) . . ?
C20 N3 C14 117(3) . . ?
C37 C34 C36 118(3) . . ?
C29 C26 C30 126(3) . . ?
N6 C25 C24 116(3) . . ?
C25 C24 C28 125(3) . . ?
C7 C4 C2 118(3) . . ?
N2 C3 C10 120(2) . . ?
N3 C14 C16 123(3) . . ?
N5 C23 C27 124(3) . . ?
C18 C13 C11 119(3) . . ?
C35 C33 C31 117(3) . . ?
C35 C33 C36 123(3) . . ?
C31 C33 C36 120(3) . . ?
C35 C32 N7 121(3) . . ?
N2 C2 C4 118(4) . . ?
N1 C1 C6 120(2) . . ?
C21 C22 C28 119(3) . . ?
C15 C12 C20 110(3) . . ?
N4 C11 C13 120(3) . . ?
C22 C21 N6 126(3) . . ?
C40 C31 C33 122(4) . . ?
N8 C39 C38 125(3) . . ?
C39 N8 C37 119(3) . . ?
N3 C20 C12 129(3) . . ?
C26 C30 N5 114(3) . . ?
C36 C38 C39 115(3) . . ?
C34 C37 N8 120(3) . . ?
C31 C40 N7 117(4) . . ?

loop_
_geom_bond_atom_site_label_1
_geom_bond_atom_site_label_2
_geom_bond_distance
_geom_bond_site_symmetry_2
_geom_bond_publ_flag
W18 O42 1.716(15) . ?
W18 O19 1.892(13) . ?
W18 O30 1.924(15) . ?
W18 O45 1.923(14) . ?
W18 O22 1.928(15) . ?
W18 O55 2.429(15) . ?
W17 O23 1.728(15) . ?
W17 O61 1.879(14) . ?
W17 O26 1.897(15) . ?
W17 O18 1.913(13) . ?
W17 O34 1.936(15) . ?
W17 O57 2.350(16) . ?
W16 O5 1.725(17) . ?
W16 O22 1.888(15) . ?
W16 O11 1.894(17) . ?
W16 O18 1.930(13) . ?
W16 O12 1.941(15) . ?
W16 O57 2.356(15) . ?
W15 O39 1.736(18) . ?
W15 O31 1.873(14) . ?
W15 O16 1.924(14) . ?
W15 O45 1.926(14) . ?
W15 O61 1.929(14) . ?
W15 O55 2.325(18) . ?
W14 O29 1.693(17) . ?
W14 O52 1.896(17) . ?
W14 O4 1.904(14) . ?
W14 O10 1.926(17) . ?
W14 O17 1.971(16) . ?
W14 O21 2.373(14) . ?
W13 O49 1.710(15) . ?
W13 O30 1.858(14) . ?
W13 O2 1.881(14) . ?
W13 O50 1.906(17) . ?
W13 O9 1.961(15) . ?
W13 O8 2.345(14) . ?
W12 O58 1.651(17) . ?
W12 O11 1.897(18) . ?
W12 O10 1.904(19) . ?
W12 O14 1.925(15) . ?
W12 O2 1.926(14) . ?
W12 O21 2.353(15) . ?
W11 O28 1.699(15) . ?
W11 O6 1.890(16) . ?
W11 O52 1.916(18) . ?
W11 O48 1.920(13) . ?
W11 O13 1.931(14) . ?
W11 O35 2.301(14) . ?
W10 O20 1.711(15) . ?
W10 O15 1.876(17) . ?
W10 O6 1.905(16) . ?
W10 O7 1.926(14) . ?
W10 O59 1.931(18) . ?
W10 O41 2.378(12) . ?
W9 O60 1.685(18) . ?
W9 O59 1.910(18) . ?
W9 O31 1.916(15) . ?
W9 O24 1.927(14) . ?
W9 O37 1.929(14) . ?
W9 O41 2.400(14) . ?
W8 O44 1.727(15) . ?
W8 O4 1.888(14) . ?
W8 O25 1.911(15) . ?
W8 O15 1.914(17) . ?
W8 O50 1.924(16) . ?
W8 O8 2.349(14) . ?
W7 O54 1.707(15) . ?
W7 O12 1.880(16) . ?
W7 O14 1.899(15) . ?
W7 O3 1.903(17) . ?
W7 O27 1.935(16) . ?
W7 O51 2.359(15) . ?
W6 O40 1.716(18) . ?
W6 O37 1.867(14) . ?
W6 O26 1.891(16) . ?
W6 O48 1.942(15) . ?
W6 O36 1.963(16) . ?
W6 O35 2.402(13) . ?
W5 O32 1.729(16) . ?
W5 O36 1.858(17) . ?
W5 O34 1.893(16) . ?
W5 O56 1.904(15) . ?
W5 O3 1.953(18) . ?
W5 O51 2.367(13) . ?
W4 O62 1.689(18) . ?
W4 O17 1.856(17) . ?
W4 O13 1.893(14) . ?
W4 O27 1.922(15) . ?
W4 O56 1.954(14) . ?
W4 O51 2.372(15) . ?
W3 O43 1.688(15) . ?
W3 O7 1.887(15) . ?
W3 O33 1.910(18) . ?
W3 O25 1.923(15) . ?
W3 O1 1.946(15) . ?
W3 O38 2.382(14) . ?
W2 O46 1.680(16) . ?
W2 O24 1.892(13) . ?
W2 O16 1.908(14) . ?
W2 O33 1.921(18) . ?
W2 O47 1.939(16) . ?
W2 O38 2.358(14) . ?
W1 O53 1.690(13) . ?
W1 O9 1.857(15) . ?
W1 O1 1.898(15) . ?
W1 O19 1.918(14) . ?
W1 O47 1.934(16) . ?
W1 O38 2.365(14) . ?
P2 O55 1.501(17) . ?
P2 O41 1.502(13) . ?
P2 O8 1.532(16) . ?
P2 O38 1.577(14) . ?
P1 O35 1.528(15) . ?
P1 O21 1.526(14) . ?
P1 O57 1.552(16) . ?
P1 O51 1.584(14) . ?
N2 C3 1.33(4) . ?
N2 C2 1.36(4) . ?
N6 C21 1.37(4) . ?
N6 C25 1.39(4) . ?
N4 C17 1.34(3) . ?
N4 C11 1.40(4) . ?
N1 C5 1.34(4) . ?
N1 C1 1.35(3) . ?
C10 C7 1.34(4) . ?
C10 C3 1.42(4) . ?
C9 C6 1.30(3) . ?
C9 C8 1.42(3) . ?
C9 C7 1.57(4) . ?
C29 C26 1.37(4) . ?
C29 C27 1.41(4) . ?
C29 C28 1.42(4) . ?
C28 C24 1.42(4) . ?
C28 C22 1.46(4) . ?
C8 C5 1.38(4) . ?
C19 C18 1.38(4) . ?
C19 C17 1.44(4) . ?
C18 C13 1.41(4) . ?
C18 C15 1.45(4) . ?
C27 C23 1.45(4) . ?
C36 C38 1.38(4) . ?
C36 C34 1.39(4) . ?
C36 C33 1.49(3) . ?
C7 C4 1.35(4) . ?
N7 C32 1.35(4) . ?
N7 C40 1.36(5) . ?
C6 C1 1.40(4) . ?
C16 C14 1.35(4) . ?
C16 C15 1.40(4) . ?
C15 C12 1.40(4) . ?
C35 C32 1.34(4) . ?
C35 C33 1.37(4) . ?
N5 C23 1.32(4) . ?
N5 C30 1.48(5) . ?
N3 C20 1.28(4) . ?
N3 C14 1.31(4) . ?
C34 C37 1.41(4) . ?
C26 C30 1.36(4) . ?
C25 C24 1.38(4) . ?
C4 C2 1.40(5) . ?
C13 C11 1.42(5) . ?
C33 C31 1.37(5) . ?
C22 C21 1.28(4) . ?
C12 C20 1.46(5) . ?
C31 C40 1.41(5) . ?
C39 N8 1.29(4) . ?
C39 C38 1.44(4) . ?
N8 C37 1.41(4) . ?
